data_4032439
loop_
_publ_author_name
'Adam, Abdulselam'
'Haberhauer, Gebhard'
'W\"olper, Christoph'

_publ_section_title
;
 Bio-inspired Herringbone Foldamers: Strategy for Changing the Structure
 of Helices.
;
_journal_issue 8
_journal_name_full 'The Journal of organic chemistry'
_journal_page_first 4203
_journal_page_last 4215
_journal_paper_doi 10.1021/acs.joc.7b00185
_journal_volume 82
_journal_year 2017
_chemical_absolute_configuration syn
_chemical_formula_sum 'C34 H57 N13 O9'
_chemical_formula_weight 791.92
_space_group_crystal_system monoclinic
_space_group_IT_number 4
_space_group_name_Hall 'P 2yb'
_space_group_name_H-M_alt 'P 1 21 1'
_symmetry_space_group_name_Hall 'P 2yb'
_symmetry_space_group_name_H-M 'P 1 21 1'
_atom_sites_solution_hydrogens mixed
_atom_sites_solution_primary direct
_atom_sites_solution_secondary difmap
_audit_creation_method SHELXL-2014/7
_cell_angle_alpha 90
_cell_angle_beta 104.442(2)
_cell_angle_gamma 90
_cell_formula_units_Z 2
_cell_length_a 10.6223(5)
_cell_length_b 11.8690(6)
_cell_length_c 16.7855(7)
_cell_measurement_reflns_used 9976
_cell_measurement_temperature 200(2)
_cell_measurement_theta_max 26.23
_cell_measurement_theta_min 2.51
_cell_volume 2049.38(17)
_computing_cell_refinement 'BRUKER D8 KAPPA APEX 2 (3.0-2009)'
_computing_data_collection 'BRUKER D8 KAPPA APEX 2 (3.0-2009)'
_computing_data_reduction 'BRUKER D8 KAPPA APEX 2 (3.0-2009)'
_computing_molecular_graphics 'BRUKER AXS SHELXTL (c) 2008 / Vers. 2008/4'
_computing_publication_material 'BRUKER AXS SHELXTL (c) 2008 / Vers. 2008/4'
_computing_structure_refinement 'SHELXL-2014/7 (Sheldrick, 2014)'
_computing_structure_solution 'BRUKER D8 KAPPA APEX 2 (3.0-2009)'
_diffrn_ambient_temperature 200(2)
_diffrn_detector_area_resol_mean 512
_diffrn_measured_fraction_theta_full 0.996
_diffrn_measured_fraction_theta_max 0.961
_diffrn_measurement_device_type
; 
 Bruker D8 KAPPA series II with APEX II area detector system
;
_diffrn_measurement_method
;
 Data collection strategy APEX 2/COSMO
;
_diffrn_radiation_monochromator 'Triumph Goebel mirror'
_diffrn_radiation_source 'fine-focus sealed tube'
_diffrn_radiation_type MoK\a
_diffrn_radiation_wavelength 0.71073
_diffrn_reflns_av_R_equivalents 0.0245
_diffrn_reflns_av_unetI/netI 0.0296
_diffrn_reflns_Laue_measured_fraction_full 0.996
_diffrn_reflns_Laue_measured_fraction_max 0.961
_diffrn_reflns_limit_h_max 14
_diffrn_reflns_limit_h_min -11
_diffrn_reflns_limit_k_max 13
_diffrn_reflns_limit_k_min -15
_diffrn_reflns_limit_l_max 22
_diffrn_reflns_limit_l_min -22
_diffrn_reflns_number 25010
_diffrn_reflns_point_group_measured_fraction_full 0.880
_diffrn_reflns_point_group_measured_fraction_max 0.795
_diffrn_reflns_theta_full 25.242
_diffrn_reflns_theta_max 28.390
_diffrn_reflns_theta_min 1.253
_exptl_absorpt_coefficient_mu 0.095
_exptl_absorpt_correction_T_max 0.75
_exptl_absorpt_correction_T_min 0.65
_exptl_absorpt_correction_type multi-scan
_exptl_absorpt_process_details
; 
 BRUKER AXS SMART APEX 2 Vers. 3.0-2009
 R.H. Blessing, Acta Cryst. (1995) A51 33-38 
;
_exptl_crystal_colour colourless
_exptl_crystal_density_diffrn 1.283
_exptl_crystal_description block
_exptl_crystal_F_000 848
_exptl_crystal_size_max 0.149
_exptl_crystal_size_mid 0.135
_exptl_crystal_size_min 0.060
_refine_diff_density_max 0.236
_refine_diff_density_min -0.226
_refine_diff_density_rms 0.043
_refine_ls_abs_structure_details
;
 Flack x determined using 2383 quotients [(I+)-(I-)]/[(I+)+(I-)]
 (Parsons, Flack and Wagner, Acta Cryst. B69 (2013) 249-259).
;
_refine_ls_abs_structure_Flack -0.3(3)
_refine_ls_extinction_method none
_refine_ls_goodness_of_fit_ref 1.023
_refine_ls_hydrogen_treatment mixed
_refine_ls_matrix_type full
_refine_ls_number_parameters 564
_refine_ls_number_reflns 8191
_refine_ls_number_restraints 56
_refine_ls_restrained_S_all 1.021
_refine_ls_R_factor_all 0.0568
_refine_ls_R_factor_gt 0.0425
_refine_ls_shift/su_max 0.000
_refine_ls_shift/su_mean 0.000
_refine_ls_structure_factor_coef Fsqd
_refine_ls_weighting_details 'w=1/[\s^2^(Fo^2^)+(0.0619P)^2^+0.4854P] where P=(Fo^2^+2Fc^2^)/3'
_refine_ls_weighting_scheme calc
_refine_ls_wR_factor_gt 0.1061
_refine_ls_wR_factor_ref 0.1147
_reflns_Friedel_coverage 0.579
_reflns_Friedel_fraction_full 0.752
_reflns_Friedel_fraction_max 0.612
_reflns_number_gt 6766
_reflns_number_total 8191
_reflns_threshold_expression 'I > 2\s(I)'
_cod_data_source_file jo7b00185_si_002.cif
_cod_data_source_block aa_253c_2m
_cod_depositor_comments
;
The following automatic conversions were performed:

'_atom_sites_solution_secondary' value 'diffmap' was changed to
'difmap'.

Automatic conversion script
Id: cif_fix_values 4973 2017-02-22 13:04:09Z antanas 

 Adding full bibliography for 4032437--4032440.cif.
;
_cod_database_code 4032439
_shelx_shelxl_version_number 2014/7
_shelx_space_group_comment
;
The symmetry employed for this shelxl refinement is uniquely defined
by the following loop, which should always be used as a source of
symmetry information in preference to the above space-group names.
They are only intended as comments.
;
_shelx_estimated_absorpt_t_min 0.986
_shelx_estimated_absorpt_t_max 0.994

loop_
_space_group_symop_operation_xyz
'x, y, z'
'-x, y+1/2, -z'

loop_
_atom_site_label
_atom_site_type_symbol
_atom_site_fract_x
_atom_site_fract_y
_atom_site_fract_z
_atom_site_U_iso_or_equiv
_atom_site_adp_type
_atom_site_occupancy
_atom_site_site_symmetry_order
_atom_site_calc_flag
_atom_site_refinement_flags_posn
_atom_site_refinement_flags_adp
O1 O -0.1458(2) 0.5142(2) 0.05613(12) 0.0446(5) Uani 1 1 d . .
O2 O 0.4368(2) 0.5712(3) -0.04231(13) 0.0566(7) Uani 1 1 d . .
O3 O 0.6634(3) 0.4336(2) 0.45652(14) 0.0554(7) Uani 1 1 d . .
O4 O 0.1237(2) 0.4985(2) 0.55320(13) 0.0494(6) Uani 1 1 d . .
N1 N -0.0681(2) 0.6878(2) 0.09313(14) 0.0318(6) Uani 1 1 d . .
H1 H -0.031(3) 0.732(3) 0.132(2) 0.039(9) Uiso 1 1 d . .
N2 N 0.1602(2) 0.6774(2) 0.02443(13) 0.0306(5) Uani 1 1 d . .
N3 N 0.0293(2) 0.6218(2) -0.09255(12) 0.0276(5) Uani 1 1 d . .
N4 N 0.4283(2) 0.6420(3) 0.08075(14) 0.0354(6) Uani 1 1 d . .
H4 H 0.378(3) 0.672(3) 0.105(2) 0.040(9) Uiso 1 1 d . .
N5 N 0.6156(2) 0.5997(2) 0.27154(14) 0.0317(5) Uani 1 1 d . .
N6 N 0.5714(2) 0.4479(2) 0.19287(14) 0.0356(6) Uani 1 1 d . .
N7 N 0.6398(2) 0.6213(3) 0.43783(14) 0.0367(6) Uani 1 1 d . .
H7 H 0.613(3) 0.676(3) 0.404(2) 0.035(9) Uiso 1 1 d . .
N8 N 0.4107(2) 0.6126(2) 0.50312(13) 0.0323(5) Uani 1 1 d . .
N9 N 0.5327(2) 0.5478(2) 0.61992(13) 0.0332(6) Uani 1 1 d . .
N10 N 0.1373(2) 0.6175(3) 0.45089(14) 0.0372(6) Uani 1 1 d . .
H10 H 0.182(3) 0.667(3) 0.4340(17) 0.024(8) Uiso 1 1 d . .
N11 N -0.0475(2) 0.6338(2) 0.26108(13) 0.0294(5) Uani 1 1 d . .
N12 N -0.0575(2) 0.4641(2) 0.31424(14) 0.0324(5) Uani 1 1 d . .
N13 N 0.2482(5) 0.3569(5) 0.2226(4) 0.1161(19) Uani 1 1 d . .
C1 C -0.1007(2) 0.5843(3) 0.11063(16) 0.0295(6) Uani 1 1 d . .
C2 C -0.0745(3) 0.7213(3) 0.00876(16) 0.0317(6) Uani 1 1 d . .
H2 H -0.1563 0.6901 -0.0276 0.038 Uiso 1 1 calc R U
C3 C -0.0792(3) 0.8479(3) 0.0017(2) 0.0461(8) Uani 1 1 d . .
H3A H -0.0829 0.8699 -0.0551 0.069 Uiso 1 1 calc R U
H3B H -0.0011 0.8801 0.0386 0.069 Uiso 1 1 calc R U
H3C H -0.1565 0.8761 0.0172 0.069 Uiso 1 1 calc R U
C4 C 0.0393(3) 0.6727(2) -0.01843(15) 0.0267(6) Uani 1 1 d . .
C5 C 0.1531(3) 0.5922(2) -0.09702(15) 0.0287(6) Uani 1 1 d . .
C6 C 0.2325(3) 0.6274(3) -0.02440(15) 0.0287(6) Uani 1 1 d . .
C7 C -0.0902(3) 0.6001(3) -0.15635(17) 0.0373(7) Uani 1 1 d . .
H7A H -0.0691 0.5901 -0.2095 0.056 Uiso 1 1 calc R U
H7B H -0.1497 0.6640 -0.1596 0.056 Uiso 1 1 calc R U
H7C H -0.1318 0.5316 -0.1426 0.056 Uiso 1 1 calc R U
C8 C 0.1804(3) 0.5335(3) -0.16897(17) 0.0396(7) Uani 1 1 d . .
H8A H 0.1547 0.5819 -0.2176 0.059 Uiso 1 1 calc R U
H8B H 0.1310 0.4630 -0.1788 0.059 Uiso 1 1 calc R U
H8C H 0.2735 0.5169 -0.1579 0.059 Uiso 1 1 calc R U
C9 C 0.3743(3) 0.6121(3) 0.00348(16) 0.0333(6) Uani 1 1 d . .
C10 C 0.5683(3) 0.6353(3) 0.12014(16) 0.0319(6) Uani 1 1 d . .
H10A H 0.6126 0.5983 0.0810 0.038 Uiso 1 1 calc R U
C11 C 0.6254(3) 0.7515(3) 0.13992(19) 0.0401(7) Uani 1 1 d . .
H11A H 0.6178 0.7937 0.0888 0.060 Uiso 1 1 calc R U
H11B H 0.7172 0.7451 0.1692 0.060 Uiso 1 1 calc R U
H11C H 0.5781 0.7913 0.1747 0.060 Uiso 1 1 calc R U
C12 C 0.5871(2) 0.5623(3) 0.19608(16) 0.0300(6) Uani 1 1 d . .
C13 C 0.5929(3) 0.4105(3) 0.27319(18) 0.0378(7) Uani 1 1 d . .
C14 C 0.6193(3) 0.5051(3) 0.31975(17) 0.0337(6) Uani 1 1 d . .
C15 C 0.5337(4) 0.3778(3) 0.1190(2) 0.0535(9) Uani 1 1 d . .
H15A H 0.4391 0.3682 0.1038 0.080 Uiso 1 1 calc R U
H15B H 0.5757 0.3040 0.1300 0.080 Uiso 1 1 calc R U
H15C H 0.5610 0.4144 0.0737 0.080 Uiso 1 1 calc R U
C16 C 0.5812(4) 0.2894(3) 0.2942(2) 0.0535(9) Uani 1 1 d . .
H16A H 0.4935 0.2625 0.2680 0.080 Uiso 1 1 calc R U
H16B H 0.5974 0.2813 0.3541 0.080 Uiso 1 1 calc R U
H16C H 0.6451 0.2449 0.2745 0.080 Uiso 1 1 calc R U
C17 C 0.6424(3) 0.5146(3) 0.41014(18) 0.0374(7) Uani 1 1 d . .
C18 C 0.6491(3) 0.6463(3) 0.52437(16) 0.0389(7) Uani 1 1 d . .
H18 H 0.7277 0.6076 0.5588 0.047 Uiso 1 1 calc R U
C19 C 0.6640(4) 0.7717(4) 0.5387(2) 0.0556(10) Uani 1 1 d . .
H19A H 0.7407 0.7984 0.5218 0.083 Uiso 1 1 calc R U
H19B H 0.6744 0.7878 0.5973 0.083 Uiso 1 1 calc R U
H19C H 0.5864 0.8104 0.5064 0.083 Uiso 1 1 calc R U
C20 C 0.5298(3) 0.6020(3) 0.54819(15) 0.0319(6) Uani 1 1 d . .
C21 C 0.4071(3) 0.5196(3) 0.62016(15) 0.0325(6) Uani 1 1 d . .
C22 C 0.3318(3) 0.5611(3) 0.54765(16) 0.0303(6) Uani 1 1 d . .
C23 C 0.6463(3) 0.5275(3) 0.68868(17) 0.0450(8) Uani 1 1 d . .
H23A H 0.7234 0.5613 0.6763 0.067 Uiso 1 1 calc R U
H23B H 0.6596 0.4462 0.6969 0.067 Uiso 1 1 calc R U
H23C H 0.6317 0.5616 0.7388 0.067 Uiso 1 1 calc R U
C24 C 0.3759(3) 0.4546(3) 0.68776(19) 0.0490(9) Uani 1 1 d . .
H24A H 0.2814 0.4487 0.6785 0.074 Uiso 1 1 calc R U
H24B H 0.4122 0.4931 0.7401 0.074 Uiso 1 1 calc R U
H24C H 0.4136 0.3790 0.6895 0.074 Uiso 1 1 calc R U
C25 C 0.1902(3) 0.5562(3) 0.51852(16) 0.0331(6) Uani 1 1 d . .
C26 C -0.0032(3) 0.6258(3) 0.41525(16) 0.0348(6) Uani 1 1 d . .
H26 H -0.0482 0.5802 0.4500 0.042 Uiso 1 1 calc R U
C27 C -0.0493(4) 0.7454(3) 0.4147(2) 0.0511(9) Uani 1 1 d . .
H27A H 0.0029 0.7935 0.3878 0.077 Uiso 1 1 calc R U
H27B H -0.0400 0.7710 0.4713 0.077 Uiso 1 1 calc R U
H27C H -0.1409 0.7498 0.3844 0.077 Uiso 1 1 calc R U
C28 C -0.0366(2) 0.5758(3) 0.32909(16) 0.0301(6) Uani 1 1 d . .
C29 C -0.0861(3) 0.4497(3) 0.23020(17) 0.0337(6) Uani 1 1 d . .
C30 C -0.0793(2) 0.5543(3) 0.19856(16) 0.0290(6) Uani 1 1 d . .
C31 C -0.0510(3) 0.3748(3) 0.3749(2) 0.0454(8) Uani 1 1 d . .
H31A H -0.1389 0.3573 0.3798 0.068 Uiso 1 1 calc R U
H31B H 0.0024 0.3999 0.4283 0.068 Uiso 1 1 calc R U
H31C H -0.0122 0.3073 0.3573 0.068 Uiso 1 1 calc R U
C32 C -0.1109(4) 0.3367(3) 0.1923(2) 0.0478(8) Uani 1 1 d . .
H32A H -0.1295 0.3437 0.1323 0.072 Uiso 1 1 calc R U
H32B H -0.1856 0.3025 0.2075 0.072 Uiso 1 1 calc R U
H32C H -0.0341 0.2891 0.2120 0.072 Uiso 1 1 calc R U
C33 C 0.2616(4) 0.4476(5) 0.2429(3) 0.0633(11) Uani 1 1 d . .
C34 C 0.2829(4) 0.5606(4) 0.2727(3) 0.0767(14) Uani 1 1 d . .
H34A H 0.3571 0.5929 0.2559 0.115 Uiso 1 1 calc R U
H34B H 0.3010 0.5604 0.3329 0.115 Uiso 1 1 calc R U
H34C H 0.2051 0.6058 0.2499 0.115 Uiso 1 1 calc R U
O5 O 0.3079(3) 0.7954(3) 0.40043(16) 0.0623(7) Uani 1 1 d D .
H5A H 0.365(4) 0.735(3) 0.431(3) 0.093 Uiso 1 1 d D U
H5B H 0.312(5) 0.853(3) 0.444(2) 0.093 Uiso 1 1 d D U
O6 O 0.0634(2) 0.8473(2) 0.23914(15) 0.0505(6) Uani 1 1 d D .
H6A H 0.152(2) 0.828(3) 0.238(3) 0.076 Uiso 1 1 d D U
H6B H 0.031(4) 0.778(3) 0.260(3) 0.076 Uiso 1 1 d D U
O7 O 0.2734(2) 0.8102(2) 0.16443(14) 0.0514(6) Uani 1 1 d D .
H7D H 0.217(4) 0.775(3) 0.1168(19) 0.077 Uiso 1 1 d D U
H7E H 0.305(4) 0.879(3) 0.143(2) 0.077 Uiso 1 1 d D U
O8 O 0.6553(2) 0.5001(3) -0.08855(16) 0.0685(8) Uani 1 1 d D .
H8D H 0.728(3) 0.507(5) -0.040(2) 0.103 Uiso 1 1 d D U
H8E H 0.581(3) 0.526(5) -0.069(3) 0.103 Uiso 1 1 d D U
O9 O -0.0602(3) 0.5390(3) 0.64532(16) 0.0667(8) Uani 1 1 d D .
H9A H 0.001(4) 0.527(4) 0.610(3) 0.100 Uiso 1 1 d D U
H9B H -0.055(5) 0.464(3) 0.672(3) 0.100 Uiso 1 1 d D U

loop_
_atom_site_aniso_label
_atom_site_aniso_U_11
_atom_site_aniso_U_22
_atom_site_aniso_U_33
_atom_site_aniso_U_23
_atom_site_aniso_U_13
_atom_site_aniso_U_12
O1 0.0522(13) 0.0443(14) 0.0342(10) -0.0085(11) 0.0048(9) -0.0051(11)
O2 0.0322(11) 0.099(2) 0.0383(11) -0.0185(13) 0.0086(9) 0.0162(13)
O3 0.0715(16) 0.0534(17) 0.0390(11) 0.0133(12) 0.0093(11) 0.0071(13)
O4 0.0376(11) 0.0659(17) 0.0450(11) 0.0150(12) 0.0110(10) -0.0088(11)
N1 0.0311(13) 0.0399(16) 0.0252(11) -0.0061(11) 0.0087(10) -0.0023(11)
N2 0.0280(12) 0.0383(15) 0.0258(10) -0.0016(10) 0.0070(9) 0.0030(10)
N3 0.0274(11) 0.0298(13) 0.0249(10) 0.0003(10) 0.0051(8) 0.0011(10)
N4 0.0241(12) 0.0510(17) 0.0308(11) -0.0023(12) 0.0065(10) 0.0073(11)
N5 0.0268(11) 0.0381(15) 0.0302(11) 0.0016(10) 0.0070(9) 0.0017(10)
N6 0.0353(13) 0.0364(16) 0.0341(12) 0.0002(11) 0.0068(10) 0.0023(11)
N7 0.0346(13) 0.0483(18) 0.0267(11) 0.0053(12) 0.0066(10) -0.0020(12)
N8 0.0306(12) 0.0400(16) 0.0254(10) 0.0021(10) 0.0051(9) -0.0033(10)
N9 0.0340(12) 0.0407(15) 0.0228(10) -0.0006(10) 0.0032(9) 0.0021(11)
N10 0.0307(13) 0.0471(17) 0.0316(11) 0.0032(12) 0.0033(10) -0.0097(12)
N11 0.0233(11) 0.0355(14) 0.0297(10) -0.0027(11) 0.0069(9) 0.0007(10)
N12 0.0309(12) 0.0321(14) 0.0333(11) 0.0013(11) 0.0066(10) 0.0020(10)
N13 0.079(3) 0.081(3) 0.162(5) -0.031(4) -0.020(3) -0.003(3)
C1 0.0237(13) 0.0359(17) 0.0293(12) -0.0058(12) 0.0073(10) 0.0008(12)
C2 0.0274(14) 0.0402(18) 0.0277(12) -0.0021(12) 0.0075(10) 0.0031(12)
C3 0.056(2) 0.044(2) 0.0418(16) 0.0056(15) 0.0195(15) 0.0158(16)
C4 0.0279(14) 0.0291(16) 0.0235(11) 0.0015(11) 0.0071(10) 0.0000(11)
C5 0.0320(14) 0.0291(16) 0.0262(12) 0.0048(11) 0.0097(10) 0.0051(11)
C6 0.0315(14) 0.0301(15) 0.0255(11) 0.0022(12) 0.0091(10) 0.0036(12)
C7 0.0299(14) 0.048(2) 0.0311(13) -0.0061(13) 0.0025(11) 0.0010(13)
C8 0.0404(16) 0.048(2) 0.0311(13) -0.0053(14) 0.0103(12) 0.0057(14)
C9 0.0277(14) 0.0404(19) 0.0331(13) 0.0005(13) 0.0101(11) 0.0023(13)
C10 0.0253(13) 0.0417(18) 0.0291(12) 0.0003(13) 0.0074(10) 0.0059(12)
C11 0.0384(16) 0.044(2) 0.0378(15) 0.0060(14) 0.0088(12) 0.0016(14)
C12 0.0208(13) 0.0369(17) 0.0322(13) -0.0013(12) 0.0064(10) 0.0024(12)
C13 0.0308(15) 0.044(2) 0.0394(15) 0.0042(14) 0.0097(12) 0.0022(13)
C14 0.0262(13) 0.0393(17) 0.0354(13) 0.0060(14) 0.0074(11) 0.0021(13)
C15 0.063(2) 0.048(2) 0.0460(18) -0.0124(17) 0.0069(16) 0.0047(18)
C16 0.060(2) 0.042(2) 0.058(2) 0.0067(17) 0.0131(17) -0.0022(17)
C17 0.0287(14) 0.049(2) 0.0350(14) 0.0057(15) 0.0086(11) 0.0015(14)
C18 0.0324(15) 0.055(2) 0.0276(12) 0.0017(14) 0.0050(11) -0.0071(14)
C19 0.056(2) 0.063(3) 0.0507(19) -0.0122(18) 0.0186(17) -0.0239(19)
C20 0.0317(14) 0.0388(18) 0.0243(11) -0.0013(12) 0.0051(10) -0.0015(12)
C21 0.0395(15) 0.0322(16) 0.0257(12) -0.0028(12) 0.0078(11) 0.0007(13)
C22 0.0349(14) 0.0313(16) 0.0257(12) -0.0013(11) 0.0092(11) -0.0051(12)
C23 0.0376(16) 0.063(2) 0.0306(13) 0.0030(15) 0.0018(12) 0.0092(15)
C24 0.0521(19) 0.062(2) 0.0338(15) 0.0114(16) 0.0121(14) -0.0029(18)
C25 0.0372(15) 0.0369(17) 0.0260(12) -0.0010(12) 0.0092(11) -0.0045(13)
C26 0.0339(15) 0.0416(18) 0.0291(12) -0.0009(13) 0.0082(11) 0.0002(13)
C27 0.060(2) 0.053(2) 0.0393(16) -0.0121(16) 0.0110(15) 0.0065(18)
C28 0.0220(13) 0.0377(18) 0.0299(12) -0.0016(12) 0.0052(10) 0.0021(12)
C29 0.0261(14) 0.0386(18) 0.0356(14) -0.0069(13) 0.0059(11) -0.0012(12)
C30 0.0202(13) 0.0332(16) 0.0332(13) -0.0016(12) 0.0057(10) -0.0005(11)
C31 0.0510(19) 0.040(2) 0.0422(16) 0.0056(15) 0.0056(14) -0.0007(15)
C32 0.056(2) 0.039(2) 0.0482(18) -0.0085(16) 0.0131(16) -0.0032(16)
C33 0.042(2) 0.074(3) 0.069(2) 0.001(2) 0.0059(17) 0.002(2)
C34 0.052(2) 0.066(3) 0.123(4) -0.009(3) 0.042(3) 0.005(2)
O5 0.086(2) 0.0510(17) 0.0437(13) 0.0064(12) 0.0051(13) -0.0055(15)
O6 0.0526(14) 0.0457(15) 0.0558(14) -0.0012(12) 0.0183(11) -0.0038(12)
O7 0.0599(15) 0.0550(17) 0.0385(12) -0.0115(11) 0.0108(11) -0.0010(12)
O8 0.0404(13) 0.113(3) 0.0535(14) -0.0262(16) 0.0136(11) 0.0062(15)
O9 0.0645(17) 0.082(2) 0.0578(15) 0.0113(15) 0.0231(13) 0.0214(15)

loop_
_atom_type_symbol
_atom_type_description
_atom_type_scat_dispersion_real
_atom_type_scat_dispersion_imag
_atom_type_scat_source
C C 0.0033 0.0016 'International Tables Vol C Tables 4.2.6.8 and 6.1.1.4'
H H 0.0000 0.0000 'International Tables Vol C Tables 4.2.6.8 and 6.1.1.4'
N N 0.0061 0.0033 'International Tables Vol C Tables 4.2.6.8 and 6.1.1.4'
O O 0.0106 0.0060 'International Tables Vol C Tables 4.2.6.8 and 6.1.1.4'

loop_
_geom_angle_atom_site_label_1
_geom_angle_atom_site_label_2
_geom_angle_atom_site_label_3
_geom_angle
C1 N1 C2 121.1(2)
C4 N2 C6 105.6(2)
C4 N3 C5 107.7(2)
C4 N3 C7 126.9(2)
C5 N3 C7 125.3(2)
C9 N4 C10 124.5(2)
C12 N5 C14 104.9(3)
C12 N6 C13 106.9(3)
C12 N6 C15 127.1(3)
C13 N6 C15 126.0(3)
C17 N7 C18 122.0(3)
C20 N8 C22 105.7(2)
C20 N9 C21 108.1(2)
C20 N9 C23 127.4(3)
C21 N9 C23 124.4(2)
C25 N10 C26 123.2(3)
C28 N11 C30 104.7(3)
C28 N12 C29 107.0(2)
C28 N12 C31 127.2(3)
C29 N12 C31 125.8(3)
O1 C1 N1 122.1(3)
O1 C1 C30 120.6(3)
N1 C1 C30 117.3(2)
N1 C2 C3 109.9(2)
N1 C2 C4 110.1(2)
C3 C2 C4 111.8(3)
N2 C4 N3 111.3(2)
N2 C4 C2 124.6(2)
N3 C4 C2 124.0(2)
C6 C5 N3 105.0(2)
C6 C5 C8 131.9(3)
N3 C5 C8 123.1(2)
C5 C6 N2 110.4(2)
C5 C6 C9 127.0(2)
N2 C6 C9 122.5(2)
O2 C9 N4 123.0(3)
O2 C9 C6 121.1(2)
N4 C9 C6 115.8(2)
N4 C10 C11 110.8(3)
N4 C10 C12 108.4(2)
C11 C10 C12 112.2(2)
N5 C12 N6 111.9(3)
N5 C12 C10 124.9(3)
N6 C12 C10 123.1(3)
C14 C13 N6 104.8(3)
C14 C13 C16 132.7(3)
N6 C13 C16 122.5(3)
C13 C14 N5 111.4(2)
C13 C14 C17 127.6(3)
N5 C14 C17 120.9(3)
O3 C17 N7 122.3(3)
O3 C17 C14 123.5(3)
N7 C17 C14 114.3(3)
N7 C18 C19 109.7(3)
N7 C18 C20 109.8(2)
C19 C18 C20 111.1(3)
N8 C20 N9 111.3(2)
N8 C20 C18 124.5(2)
N9 C20 C18 124.2(2)
C22 C21 N9 105.2(2)
C22 C21 C24 132.6(3)
N9 C21 C24 122.2(3)
C21 C22 N8 109.7(2)
C21 C22 C25 127.4(3)
N8 C22 C25 122.9(2)
O4 C25 N10 122.1(3)
O4 C25 C22 121.9(3)
N10 C25 C22 116.0(3)
N10 C26 C27 111.3(3)
N10 C26 C28 109.5(2)
C27 C26 C28 111.3(3)
N11 C28 N12 112.2(2)
N11 C28 C26 124.9(3)
N12 C28 C26 123.0(3)
C30 C29 N12 105.5(3)
C30 C29 C32 132.9(3)
N12 C29 C32 121.5(3)
C29 C30 N11 110.6(2)
C29 C30 C1 126.8(3)
N11 C30 C1 122.6(3)
N13 C33 C34 176.9(6)

loop_
_geom_bond_atom_site_label_1
_geom_bond_atom_site_label_2
_geom_bond_distance
O1 C1 1.241(3)
O2 C9 1.234(3)
O3 C17 1.222(4)
O4 C25 1.229(4)
N1 C1 1.329(4)
N1 C2 1.456(3)
N2 C4 1.307(3)
N2 C6 1.389(3)
N3 C4 1.363(3)
N3 C5 1.381(3)
N3 C7 1.466(3)
N4 C9 1.329(4)
N4 C10 1.472(3)
N5 C12 1.305(3)
N5 C14 1.379(4)
N6 C12 1.367(4)
N6 C13 1.383(4)
N6 C15 1.463(4)
N7 C17 1.352(5)
N7 C18 1.462(4)
N8 C20 1.308(4)
N8 C22 1.396(4)
N9 C20 1.359(3)
N9 C21 1.376(4)
N9 C23 1.467(4)
N10 C25 1.347(4)
N10 C26 1.466(4)
N11 C28 1.313(4)
N11 C30 1.389(4)
N12 C28 1.358(4)
N12 C29 1.377(4)
N12 C31 1.459(4)
N13 C33 1.127(7)
C1 C30 1.480(4)
C2 C3 1.508(5)
C2 C4 1.509(4)
C5 C6 1.364(4)
C5 C8 1.484(4)
C6 C9 1.473(4)
C10 C11 1.510(5)
C10 C12 1.513(4)
C13 C14 1.357(5)
C13 C16 1.492(5)
C14 C17 1.480(4)
C18 C19 1.511(6)
C18 C20 1.515(4)
C21 C22 1.371(4)
C21 C24 1.476(4)
C22 C25 1.462(4)
C26 C27 1.501(5)
C26 C28 1.521(4)
C29 C30 1.359(4)
C29 C32 1.480(5)
C33 C34 1.430(7)
